data_4501160
loop_
_publ_author_name
'Kilah, Nathan L.'
'Wise, Matthew D.'
'Beer, Paul D.'

_publ_section_title
;
 Crystallographic Implications for the Design of Halogen Bonding Anion
 Receptors
;
_journal_issue 10
_journal_name_full 'Crystal Growth &amp; Design'
_journal_page_first 4565
_journal_paper_doi 10.1021/cg200811a
_journal_volume 11
_journal_year 2011
_chemical_formula_moiety '2(C21 H33 I N3), I3, I'
_chemical_formula_sum 'C42 H66 I6 N6'
_chemical_formula_weight 1416.41
_chemical_name_systematic
;
Bis(4-(4-(tert-butyl)phenyl)-5-iodo-3-methyl-1-
n-octyl-1H-1,2,3-triazol-3-ium) iodide triiodide
;
_space_group_IT_number 2
_symmetry_cell_setting triclinic
_symmetry_space_group_name_Hall '-P 1'
_symmetry_space_group_name_H-M 'P -1'
_atom_sites_solution_hydrogens geom
_atom_sites_solution_primary direct
_audit_creation_date 11-05-22
_audit_creation_method CRYSTALS_ver_14.06
_cell_angle_alpha 90.7462(6)
_cell_angle_beta 108.1342(7)
_cell_angle_gamma 114.2794(8)
_cell_formula_units_Z 2
_cell_length_a 12.8238(2)
_cell_length_b 14.1646(2)
_cell_length_c 17.0277(3)
_cell_measurement_reflns_used 10073
_cell_measurement_temperature 150
_cell_measurement_theta_max 28
_cell_measurement_theta_min 5
_cell_volume 2643.64(8)
_computing_cell_refinement 'DENZO/SCALEPACK (Otwinowski & Minor, 1997)'
_computing_data_collection 'COLLECT (Nonius, 2001).'
_computing_data_reduction 'DENZO/SCALEPACK (Otwinowski & Minor, 1997)'
_computing_molecular_graphics 'ORTEP3 (Farrugia, 1997)'
_computing_publication_material 'CRYSTALS (Betteridge et al., 2003)'
_computing_structure_refinement 'CRYSTALS (Betteridge et al., 2003)'
_computing_structure_solution 'SIR92 (Altomare et al., 1994)'
_diffrn_ambient_temperature 150
_diffrn_measured_fraction_theta_full 0.990
_diffrn_measured_fraction_theta_max 0.986
_diffrn_measurement_device CCD
_diffrn_measurement_device_type 'Nonius KappaCCD'
_diffrn_measurement_method \w
_diffrn_radiation_monochromator graphite
_diffrn_radiation_type 'Mo K\a'
_diffrn_radiation_wavelength 0.71073
_diffrn_reflns_av_R_equivalents 0.032
_diffrn_reflns_limit_h_max 15
_diffrn_reflns_limit_h_min -16
_diffrn_reflns_limit_k_max 18
_diffrn_reflns_limit_k_min -18
_diffrn_reflns_limit_l_max 22
_diffrn_reflns_limit_l_min -22
_diffrn_reflns_number 19976
_diffrn_reflns_theta_full 26.679
_diffrn_reflns_theta_max 27.504
_diffrn_reflns_theta_min 5.091
_diffrn_standards_number 0
_exptl_absorpt_coefficient_mu 3.557
_exptl_absorpt_correction_T_max 1.00
_exptl_absorpt_correction_T_min 0.79
_exptl_absorpt_correction_type multi-scan
_exptl_absorpt_process_details 'DENZO/SCALEPACK (Otwinowski & Minor, 1997)'
_exptl_crystal_colour orange
_exptl_crystal_density_diffrn 1.779
_exptl_crystal_density_meas ?
_exptl_crystal_density_method 'not measured'
_exptl_crystal_description prism
_exptl_crystal_F_000 1356
_exptl_crystal_size_max 0.300
_exptl_crystal_size_mid 0.120
_exptl_crystal_size_min 0.100
_refine_diff_density_max 2.08
_refine_diff_density_min -2.61
_refine_ls_extinction_method None
_refine_ls_goodness_of_fit_ref 0.9881
_refine_ls_hydrogen_treatment constr
_refine_ls_matrix_type full
_refine_ls_number_parameters 524
_refine_ls_number_reflns 11951
_refine_ls_number_restraints 92
_refine_ls_R_factor_all 0.0723
_refine_ls_R_factor_gt 0.0458
_refine_ls_shift/su_max 0.0008901
_refine_ls_shift/su_mean 0.0000263
_refine_ls_structure_factor_coef Fsqd
_refine_ls_weighting_details
;
 Method, part 1, Chebychev polynomial, (Watkin, 1994, Prince, 1982) 
 [weight] = 1.0/[A~0~*T~0~(x)+A~1~*T~1~(x) ... +A~n-1~]*T~n-1~(x)] 
 where A~i~ are the Chebychev coefficients listed below and x= Fcalc/Fmax 
 Method = Robust Weighting (Prince, 1982) 
 W = [weight] * [1-(deltaF/6*sigmaF)^2^]^2^ 
 A~i~ are: 
 11.2 13.0 3.87 
;
_refine_ls_weighting_scheme calc
_refine_ls_wR_factor_all 0.0902
_refine_ls_wR_factor_gt 0.0716
_refine_ls_wR_factor_ref 0.0902
_reflns_limit_h_max 15
_reflns_limit_h_min -16
_reflns_limit_k_max 18
_reflns_limit_k_min -18
_reflns_limit_l_max 22
_reflns_limit_l_min 0
_reflns_number_gt 8728
_reflns_number_total 11967
_reflns_threshold_expression I>2.0\s(I)
_oxford_diffrn_Wilson_B_factor 3.17
_oxford_diffrn_Wilson_scale 36.88
_oxford_refine_ls_r_factor_ref 0.0723
_oxford_refine_ls_scale 0.17947(5)
_oxford_reflns_number_all 11951
_oxford_reflns_threshold_expression_ref I>-3.0\s(I)
_oxford_structure_analysis_title 026NLK10
_cod_data_source_file cg200811a_si_001.cif
_cod_data_source_block IITm2I3
_cod_depositor_comments
;
The following automatic conversions were performed:

'_exptl_crystal_density_meas' value 'not measured' was changed to '?'
- the value is perceived as not measured.

Automatic conversion script
Id: cif_fix_values 3008 2015-01-20 13:52:24Z robertas 
;
_cod_original_sg_symbol_Hall '-P 1 '
_cod_original_sg_symbol_H-M 'P -1 '
_cod_database_code 4501160

loop_
_symmetry_equiv_pos_as_xyz
x,y,z
-x,-y,-z

loop_
_atom_site_label
_atom_site_type_symbol
_atom_site_fract_x
_atom_site_fract_y
_atom_site_fract_z
_atom_site_U_iso_or_equiv
_atom_site_occupancy
_atom_site_adp_type
_atom_site_refinement_flags_posn
_atom_site_refinement_flags_adp
_atom_site_refinement_flags_occupancy
_atom_site_disorder_group
I1 I 1.17352(4) 0.82882(3) 0.96979(3) 0.0354 1.0000 Uani . . . .
I2 I 0.48715(7) 0.48249(7) 0.84187(4) 0.0822 1.0000 Uani . . . .
I3 I 0.31912(7) 0.29209(7) 0.71108(5) 0.0756 1.0000 Uani . . . .
I4 I 0.15450(8) 0.10725(7) 0.58619(6) 0.0921 1.0000 Uani . . . .
C101 C 1.1869(8) 0.3790(9) 1.4706(6) 0.0665 1.0000 Uani . . . .
C102 C 1.1284(7) 0.3897(7) 1.3804(5) 0.0515 1.0000 Uani . . . .
C103 C 1.0000(7) 0.3757(7) 1.3601(5) 0.0456 1.0000 Uani . . . .
C104 C 0.9428(7) 0.3924(6) 1.2719(5) 0.0433 1.0000 Uani . . . .
C105 C 0.8130(7) 0.3765(7) 1.2519(5) 0.0465 1.0000 Uani . . . .
C106 C 0.7491(6) 0.3825(6) 1.1613(5) 0.0407 1.0000 Uani . . . .
C107 C 0.8091(6) 0.4891(6) 1.1352(4) 0.0395 1.0000 Uani . . . .
C108 C 0.7330(7) 0.5019(5) 1.0515(4) 0.0361 1.0000 Uani . . . .
N109 N 0.7207(5) 0.4319(4) 0.9799(3) 0.0299 1.0000 Uani . . . .
N110 N 0.6310(5) 0.3350(4) 0.9601(3) 0.0336 1.0000 Uani . . . .
N111 N 0.6414(5) 0.2948(4) 0.8932(4) 0.0311 1.0000 Uani . . . .
C112 C 0.7346(5) 0.3629(5) 0.8710(4) 0.0275 1.0000 Uani . . . .
C113 C 0.7859(6) 0.4533(5) 0.9283(4) 0.0280 1.0000 Uani . . . .
C114 C 0.5565(6) 0.1862(5) 0.8535(5) 0.0378 1.0000 Uani . . . .
I115 I 0.93088(4) 0.59717(3) 0.93605(3) 0.0299 1.0000 Uani . . . .
C116 C 0.7647(6) 0.3363(5) 0.7998(4) 0.0275 1.0000 Uani . . . .
C117 C 0.8550(6) 0.3033(5) 0.8133(4) 0.0308 1.0000 Uani . . . .
C118 C 0.8845(6) 0.2762(6) 0.7480(4) 0.0351 1.0000 Uani . . . .
C119 C 0.8251(6) 0.2828(5) 0.6660(4) 0.0309 1.0000 Uani . . . .
C120 C 0.7336(7) 0.3158(6) 0.6528(4) 0.0422 1.0000 Uani . . . .
C121 C 0.7037(6) 0.3429(6) 0.7187(4) 0.0376 1.0000 Uani . . . .
C122 C 0.8591(7) 0.2513(6) 0.5947(4) 0.0424 1.0000 Uani . . . .
C123 C 0.7813(9) 0.2608(8) 0.5088(5) 0.0656 1.0000 Uani . . . .
C124 C 0.8405(9) 0.1370(7) 0.5942(6) 0.0591 1.0000 Uani . . . .
C125 C 0.9929(8) 0.3248(8) 0.6086(6) 0.0654 1.0000 Uani . . . .
C201 C 0.4677(12) 1.0525(9) 0.5987(7) 0.0969 1.0000 Uani . . . .
C202 C 0.5542(9) 1.0229(7) 0.6641(6) 0.0624 1.0000 Uani . U . .
C203 C 0.4994(7) 0.9598(6) 0.7243(5) 0.0470 1.0000 Uani . U . .
C204 C 0.6025(14) 0.9456(16) 0.7922(11) 0.0425 0.637(14) Uani . U P 1
C205 C 0.5568(13) 0.8803(11) 0.8540(8) 0.0488 0.637(14) Uani . U P 1
C206 C 0.6556(10) 0.8628(9) 0.9198(8) 0.0437 0.637(14) Uani D U P 1
C207 C 0.6015(11) 0.7993(10) 0.9813(8) 0.0483 0.637(14) Uani D U P 1
C208 C 0.6997(7) 0.7853(6) 1.0468(5) 0.0500 1.0000 Uani D U . .
N209 N 0.7884(5) 0.8824(4) 1.1067(4) 0.0366 1.0000 Uani . U . .
N210 N 0.7483(5) 0.9296(5) 1.1499(4) 0.0404 1.0000 Uani . . . .
N211 N 0.8475(5) 1.0103(5) 1.1986(4) 0.0384 1.0000 Uani . . . .
C212 C 0.9507(6) 1.0168(5) 1.1883(4) 0.0321 1.0000 Uani . . . .
C213 C 0.9121(6) 0.9336(5) 1.1280(4) 0.0337 1.0000 Uani . . . .
C214 C 0.8344(8) 1.0842(6) 1.2508(5) 0.0465 1.0000 Uani . . . .
I215 I 1.01423(4) 0.88880(3) 1.07309(3) 0.0337 1.0000 Uani . . . .
C216 C 1.0739(6) 1.0982(5) 1.2370(4) 0.0297 1.0000 Uani . . . .
C217 C 1.1406(6) 1.1739(5) 1.1984(4) 0.0360 1.0000 Uani . . . .
C218 C 1.2568(6) 1.2479(6) 1.2439(4) 0.0369 1.0000 Uani . . . .
C219 C 1.3125(6) 1.2502(5) 1.3294(4) 0.0331 1.0000 Uani . . . .
C220 C 1.2431(7) 1.1741(6) 1.3664(5) 0.0436 1.0000 Uani . . . .
C221 C 1.1261(7) 1.0989(6) 1.3217(4) 0.0405 1.0000 Uani . . . .
C222 C 1.4414(6) 1.3348(6) 1.3775(4) 0.0382 1.0000 Uani . . . .
C223 C 1.4438(7) 1.4431(6) 1.3717(5) 0.0440 1.0000 Uani . . . .
C224 C 1.4859(8) 1.3253(7) 1.4693(5) 0.0593 1.0000 Uani . . . .
C225 C 1.5306(7) 1.3258(7) 1.3381(6) 0.0572 1.0000 Uani . . . .
C304 C 0.567(2) 0.935(3) 0.805(2) 0.0389 0.363(14) Uani . U P 2
C305 C 0.495(2) 0.8784(17) 0.8586(15) 0.0455 0.363(14) Uani . U P 2
C306 C 0.5660(16) 0.8698(15) 0.9446(14) 0.0434 0.363(14) Uani D U P 2
C307 C 0.6489(19) 0.8133(16) 0.9575(12) 0.0472 0.363(14) Uani D U P 2
H1011 H 1.2699 0.3903 1.4806 0.0991 1.0000 Uiso R . . .
H1012 H 1.1868 0.4306 1.5079 0.0990 1.0000 Uiso R . . .
H1013 H 1.1400 0.3095 1.4796 0.0990 1.0000 Uiso R . . .
H1021 H 1.1770 0.4594 1.3710 0.0652 1.0000 Uiso R . . .
H1022 H 1.1268 0.3363 1.3424 0.0651 1.0000 Uiso R . . .
H1031 H 1.0005 0.4263 1.3996 0.0570 1.0000 Uiso R . . .
H1032 H 0.9498 0.3048 1.3665 0.0570 1.0000 Uiso R . . .
H1041 H 0.9915 0.4637 1.2655 0.0530 1.0000 Uiso R . . .
H1042 H 0.9431 0.3420 1.2326 0.0530 1.0000 Uiso R . . .
H1051 H 0.8138 0.4313 1.2878 0.0582 1.0000 Uiso R . . .
H1052 H 0.7668 0.3077 1.2644 0.0580 1.0000 Uiso R . . .
H1061 H 0.6647 0.3672 1.1528 0.0491 1.0000 Uiso R . . .
H1062 H 0.7504 0.3296 1.1250 0.0492 1.0000 Uiso R . . .
H1071 H 0.8222 0.5431 1.1776 0.0480 1.0000 Uiso R . . .
H1072 H 0.8871 0.4986 1.1323 0.0483 1.0000 Uiso R . . .
H1081 H 0.7715 0.5736 1.0424 0.0439 1.0000 Uiso R . . .
H1082 H 0.6515 0.4853 1.0520 0.0442 1.0000 Uiso R . . .
H1141 H 0.5604 0.1739 0.7995 0.0591 1.0000 Uiso R . . .
H1142 H 0.5784 0.1398 0.8876 0.0591 1.0000 Uiso R . . .
H1143 H 0.4756 0.1747 0.8479 0.0591 1.0000 Uiso R . . .
H1171 H 0.8970 0.2991 0.8680 0.0381 1.0000 Uiso R . . .
H1181 H 0.9454 0.2530 0.7585 0.0430 1.0000 Uiso R . . .
H1201 H 0.6911 0.3195 0.5983 0.0512 1.0000 Uiso R . . .
H1211 H 0.6425 0.3659 0.7082 0.0461 1.0000 Uiso R . . .
H1231 H 0.8032 0.2372 0.4659 0.0990 1.0000 Uiso R . . .
H1232 H 0.7967 0.3331 0.5077 0.0990 1.0000 Uiso R . . .
H1233 H 0.6964 0.2181 0.4997 0.0990 1.0000 Uiso R . . .
H1243 H 0.8609 0.1162 0.5494 0.0891 1.0000 Uiso R . . .
H1242 H 0.8926 0.1309 0.6468 0.0890 1.0000 Uiso R . . .
H1241 H 0.7567 0.0911 0.5864 0.0891 1.0000 Uiso R . . .
H1251 H 1.0153 0.3056 0.5643 0.1010 1.0000 Uiso R . . .
H1252 H 1.0433 0.3181 0.6612 0.1010 1.0000 Uiso R . . .
H1253 H 1.0033 0.3962 0.6094 0.1011 1.0000 Uiso R . . .
H2011 H 0.5061 1.0895 0.5608 0.1430 1.0000 Uiso R . . .
H2012 H 0.4457 1.0974 0.6265 0.1431 1.0000 Uiso R . . .
H2013 H 0.3955 0.9904 0.5675 0.1430 1.0000 Uiso R . . .
H2021 H 0.6253 1.0871 0.6965 0.0760 1.0000 Uiso R . . .
H2022 H 0.5796 0.9811 0.6353 0.0763 1.0000 Uiso R . . .
H2041 H 0.6665 1.0143 0.8220 0.0571 0.637(14) Uiso R . P 1
H2042 H 0.6355 0.9097 0.7646 0.0571 0.637(14) Uiso R . P 1
H2051 H 0.5268 0.9180 0.8819 0.0601 0.637(14) Uiso R . P 1
H2052 H 0.4910 0.8131 0.8240 0.0599 0.637(14) Uiso R . P 1
H2061 H 0.7224 0.9296 0.9497 0.0530 0.637(14) Uiso R . P 1
H2062 H 0.6849 0.8237 0.8924 0.0531 0.637(14) Uiso R . P 1
H2071 H 0.5704 0.8380 1.0078 0.0611 0.637(14) Uiso R . P 1
H2072 H 0.5358 0.7310 0.9517 0.0611 0.637(14) Uiso R . P 1
H2141 H 0.9131 1.1317 1.2890 0.0712 1.0000 Uiso R . . .
H2142 H 0.7832 1.0465 1.2809 0.0712 1.0000 Uiso R . . .
H2143 H 0.7984 1.1227 1.2151 0.0712 1.0000 Uiso R . . .
H2171 H 1.1056 1.1738 1.1415 0.0449 1.0000 Uiso R . . .
H2181 H 1.3005 1.2985 1.2172 0.0452 1.0000 Uiso R . . .
H2201 H 1.2766 1.1734 1.4234 0.0533 1.0000 Uiso R . . .
H2211 H 1.0821 1.0486 1.3484 0.0491 1.0000 Uiso R . . .
H2233 H 1.5250 1.4960 1.4023 0.0691 1.0000 Uiso R . . .
H2232 H 1.3873 1.4490 1.3956 0.0689 1.0000 Uiso R . . .
H2231 H 1.4210 1.4520 1.3137 0.0690 1.0000 Uiso R . . .
H2241 H 1.5657 1.3814 1.4970 0.0910 1.0000 Uiso R . . .
H2242 H 1.4301 1.3291 1.4946 0.0910 1.0000 Uiso R . . .
H2243 H 1.4896 1.2591 1.4741 0.0910 1.0000 Uiso R . . .
H2251 H 1.6112 1.3797 1.3673 0.0849 1.0000 Uiso R . . .
H2252 H 1.5307 1.2584 1.3430 0.0850 1.0000 Uiso R . . .
H2253 H 1.5047 1.3330 1.2800 0.0849 1.0000 Uiso R . . .
H3041 H 0.6330 1.0006 0.8374 0.0391 0.363(14) Uiso R . P 2
H3042 H 0.5994 0.8895 0.7893 0.0391 0.363(14) Uiso R . P 2
H3051 H 0.4510 0.9175 0.8656 0.0570 0.363(14) Uiso R . P 2
H3052 H 0.4379 0.8079 0.8294 0.0570 0.363(14) Uiso R . P 2
H3061 H 0.6187 0.9409 0.9743 0.0520 0.363(14) Uiso R . P 2
H3062 H 0.5068 0.8345 0.9714 0.0520 0.363(14) Uiso R . P 2
H3071 H 0.7184 0.8579 0.9426 0.0611 0.363(14) Uiso R . P 2
H3072 H 0.6024 0.7480 0.9180 0.0610 0.363(14) Uiso R . P 2
H2031 H 0.4682 0.9967 0.7501 0.0577 0.637(14) Uiso R . P 1
H2032 H 0.4355 0.8933 0.6955 0.0577 0.637(14) Uiso R . P 1
H2033 H 0.4594 0.9959 0.7417 0.0577 0.363(14) Uiso . . P 2
H2034 H 0.4381 0.8932 0.6920 0.0577 0.363(14) Uiso . . P 2
H2081 H 0.6641 0.7331 1.0772 0.0618 0.637(14) Uiso R . P 1
H2082 H 0.7420 0.7628 1.0197 0.0618 0.637(14) Uiso R . P 1
H2083 H 0.6351 0.7474 1.0669 0.0618 0.363(14) Uiso . . P 2
H2084 H 0.7398 0.7420 1.0426 0.0618 0.363(14) Uiso . . P 2

loop_
_atom_site_aniso_label
_atom_site_aniso_U_11
_atom_site_aniso_U_22
_atom_site_aniso_U_33
_atom_site_aniso_U_23
_atom_site_aniso_U_13
_atom_site_aniso_U_12
I1 0.0312(2) 0.0313(2) 0.0404(2) 0.00538(18) 0.01384(19) 0.00969(18)
I2 0.0884(5) 0.1498(8) 0.0602(4) 0.0455(4) 0.0424(4) 0.0874(5)
I3 0.0780(4) 0.1193(6) 0.0824(5) 0.0668(4) 0.0538(4) 0.0721(5)
I4 0.1018(6) 0.0946(6) 0.1217(7) 0.0642(5) 0.0700(6) 0.0580(5)
C101 0.047(5) 0.101(8) 0.053(5) 0.029(5) 0.017(4) 0.033(5)
C102 0.044(4) 0.064(5) 0.054(5) 0.024(4) 0.020(4) 0.027(4)
C103 0.043(4) 0.055(5) 0.044(4) 0.013(4) 0.019(4) 0.022(4)
C104 0.040(4) 0.046(4) 0.041(4) 0.006(3) 0.017(3) 0.014(3)
C105 0.040(4) 0.053(5) 0.045(4) 0.010(4) 0.019(4) 0.015(4)
C106 0.033(4) 0.037(4) 0.048(4) 0.009(3) 0.014(3) 0.013(3)
C107 0.037(4) 0.041(4) 0.035(4) -0.004(3) 0.015(3) 0.010(3)
C108 0.044(4) 0.028(3) 0.042(4) 0.001(3) 0.023(3) 0.014(3)
N109 0.034(3) 0.023(3) 0.034(3) 0.002(2) 0.016(2) 0.011(2)
N110 0.035(3) 0.031(3) 0.034(3) 0.003(2) 0.017(3) 0.011(2)
N111 0.029(3) 0.028(3) 0.040(3) 0.003(2) 0.017(2) 0.012(2)
C112 0.024(3) 0.025(3) 0.032(3) 0.007(3) 0.008(3) 0.011(2)
C113 0.028(3) 0.028(3) 0.032(3) 0.004(3) 0.013(3) 0.013(3)
C114 0.031(4) 0.029(3) 0.045(4) -0.001(3) 0.014(3) 0.004(3)
I115 0.0306(2) 0.0256(2) 0.0312(2) 0.00453(16) 0.01217(17) 0.00903(17)
C116 0.028(3) 0.023(3) 0.030(3) 0.003(2) 0.009(3) 0.011(3)
C117 0.028(3) 0.041(4) 0.025(3) 0.005(3) 0.003(3) 0.021(3)
C118 0.032(3) 0.056(4) 0.026(3) 0.006(3) 0.011(3) 0.028(3)
C119 0.031(3) 0.036(3) 0.026(3) 0.004(3) 0.013(3) 0.013(3)
C120 0.046(4) 0.053(5) 0.029(4) 0.008(3) 0.008(3) 0.028(4)
C121 0.040(4) 0.052(4) 0.029(3) 0.007(3) 0.006(3) 0.032(4)
C122 0.050(4) 0.056(5) 0.032(4) 0.007(3) 0.019(3) 0.029(4)
C123 0.083(7) 0.101(8) 0.035(4) 0.015(5) 0.027(5) 0.055(6)
C124 0.087(7) 0.064(6) 0.053(5) 0.006(4) 0.038(5) 0.048(5)
C125 0.056(5) 0.078(7) 0.064(6) 0.002(5) 0.037(5) 0.020(5)
C201 0.112(10) 0.074(8) 0.057(7) 0.019(6) 0.008(6) 0.011(7)
C202 0.070(6) 0.046(5) 0.064(5) 0.008(4) 0.029(5) 0.014(4)
C203 0.041(4) 0.035(4) 0.052(4) -0.004(3) 0.008(3) 0.012(3)
C204 0.023(7) 0.033(7) 0.053(7) -0.005(5) 0.008(5) -0.002(6)
C205 0.032(6) 0.044(7) 0.047(6) -0.004(4) 0.008(5) -0.001(6)
C206 0.033(6) 0.034(6) 0.051(6) -0.005(4) 0.015(4) 0.004(5)
C207 0.033(6) 0.043(7) 0.051(6) -0.004(4) 0.013(3) 0.001(5)
C208 0.039(4) 0.026(3) 0.070(5) 0.001(3) 0.015(3) 0.003(3)
N209 0.029(3) 0.028(3) 0.047(3) 0.006(2) 0.015(2) 0.006(2)
N210 0.033(3) 0.037(3) 0.053(4) 0.011(3) 0.019(3) 0.013(3)
N211 0.034(3) 0.038(3) 0.044(3) 0.010(3) 0.019(3) 0.013(3)
C212 0.029(3) 0.030(3) 0.038(4) 0.011(3) 0.016(3) 0.011(3)
C213 0.032(3) 0.031(3) 0.037(4) 0.010(3) 0.012(3) 0.013(3)
C214 0.054(5) 0.046(4) 0.053(5) 0.014(4) 0.032(4) 0.025(4)
I215 0.0329(2) 0.0281(2) 0.0391(2) 0.00532(18) 0.01235(19) 0.01245(18)
C216 0.029(3) 0.025(3) 0.034(3) 0.005(3) 0.010(3) 0.011(3)
C217 0.034(4) 0.039(4) 0.026(3) 0.002(3) 0.006(3) 0.011(3)
C218 0.033(4) 0.040(4) 0.032(4) 0.007(3) 0.008(3) 0.013(3)
C219 0.034(4) 0.031(3) 0.029(3) -0.002(3) 0.004(3) 0.016(3)
C220 0.056(5) 0.038(4) 0.030(4) 0.003(3) 0.008(3) 0.019(4)
C221 0.045(4) 0.041(4) 0.034(4) 0.012(3) 0.015(3) 0.017(3)
C222 0.034(4) 0.037(4) 0.034(4) -0.008(3) -0.003(3) 0.017(3)
C223 0.046(4) 0.037(4) 0.040(4) -0.005(3) 0.010(3) 0.014(3)
C224 0.064(6) 0.050(5) 0.044(5) -0.004(4) -0.013(4) 0.028(4)
C225 0.038(4) 0.053(5) 0.066(6) -0.019(4) -0.002(4) 0.021(4)
C304 0.026(13) 0.019(10) 0.053(10) -0.008(7) 0.006(8) -0.002(10)
C305 0.032(11) 0.031(10) 0.057(8) 0.001(7) 0.010(7) 0.002(9)
C306 0.028(9) 0.036(10) 0.052(7) -0.004(7) 0.011(7) 0.003(7)
C307 0.027(10) 0.024(10) 0.064(9) -0.010(9) 0.001(8) -0.003(7)

loop_
_atom_type_symbol
_atom_type_scat_dispersion_real
_atom_type_scat_dispersion_imag
_atom_type_scat_Cromer_Mann_a1
_atom_type_scat_Cromer_Mann_b1
_atom_type_scat_Cromer_Mann_a2
_atom_type_scat_Cromer_Mann_b2
_atom_type_scat_Cromer_Mann_a3
_atom_type_scat_Cromer_Mann_b3
_atom_type_scat_Cromer_Mann_a4
_atom_type_scat_Cromer_Mann_b4
_atom_type_scat_Cromer_Mann_c
_atom_type_scat_source
C 0.0033 0.0016 2.3100 20.8439 1.0200 10.2075 1.5886 0.5687 0.8650 51.6512 0.2156 'International Tables Vol C 4.2.6.8 and 6.1.1.4'
H 0.0000 0.0000 0.4930 10.5109 0.3229 26.1257 0.1402 3.1424 0.0408 57.7998 0.0030 'International Tables Vol C 4.2.6.8 and 6.1.1.4'
N 0.0061 0.0033 12.2126 0.0057 3.1322 9.8933 2.0125 28.9975 1.1663 0.5826 -11.5290 'International Tables Vol C 4.2.6.8 and 6.1.1.4'
I -0.4742 1.8119 20.1472 4.3470 18.9949 0.3814 7.5138 27.7660 2.2735 66.8776 4.0712 'International Tables Vol C 4.2.6.8 and 6.1.1.4'

loop_
_geom_angle_atom_site_label_1
_geom_angle_atom_site_label_2
_geom_angle_atom_site_label_3
_geom_angle
_geom_angle_publ_flag
I115 I1 I215 78.333(14) yes
I2 I3 I4 179.16(3) yes
C102 C101 H1011 109.8 no
C102 C101 H1012 109.0 no
H1011 C101 H1012 109.6 no
C102 C101 H1013 108.6 no
H1011 C101 H1013 109.9 no
H1012 C101 H1013 109.9 no
C101 C102 C103 113.3(7) yes
C101 C102 H1021 108.6 no
C103 C102 H1021 108.2 no
C101 C102 H1022 109.1 no
C103 C102 H1022 107.7 no
H1021 C102 H1022 109.8 no
C102 C103 C104 114.0(6) yes
C102 C103 H1031 108.1 no
C104 C103 H1031 108.1 no
C102 C103 H1032 108.8 no
C104 C103 H1032 108.2 no
H1031 C103 H1032 109.6 no
C103 C104 C105 113.5(6) yes
C103 C104 H1041 108.7 no
C105 C104 H1041 108.6 no
C103 C104 H1042 107.9 no
C105 C104 H1042 108.1 no
H1041 C104 H1042 110.1 no
C104 C105 C106 114.7(6) yes
C104 C105 H1051 108.0 no
C106 C105 H1051 107.5 no
C104 C105 H1052 108.0 no
C106 C105 H1052 108.9 no
H1051 C105 H1052 109.6 no
C105 C106 C107 114.0(6) yes
C105 C106 H1061 109.5 no
C107 C106 H1061 108.3 no
C105 C106 H1062 108.0 no
C107 C106 H1062 107.9 no
H1061 C106 H1062 109.0 no
C106 C107 C108 113.8(6) yes
C106 C107 H1071 108.0 no
C108 C107 H1071 108.0 no
C106 C107 H1072 108.9 no
C108 C107 H1072 108.6 no
H1071 C107 H1072 109.4 no
C107 C108 N109 112.6(5) yes
C107 C108 H1081 109.2 no
N109 C108 H1081 107.5 no
C107 C108 H1082 109.1 no
N109 C108 H1082 108.2 no
H1081 C108 H1082 110.1 no
C108 N109 N110 117.6(5) yes
C108 N109 C113 129.1(5) yes
N110 N109 C113 113.2(5) yes
N109 N110 N111 103.1(5) yes
N110 N111 C112 113.4(5) yes
N110 N111 C114 118.9(5) yes
C112 N111 C114 127.7(5) yes
N111 C112 C113 104.5(5) yes
N111 C112 C116 123.4(6) yes
C113 C112 C116 132.1(6) yes
C112 C113 N109 105.7(5) yes
C112 C113 I115 129.0(5) yes
N109 C113 I115 125.2(4) yes
N111 C114 H1141 109.6 no
N111 C114 H1142 109.2 no
H1141 C114 H1142 109.7 no
N111 C114 H1143 109.2 no
H1141 C114 H1143 109.5 no
H1142 C114 H1143 109.7 no
C113 I115 I1 174.13(17) yes
C112 C116 C117 119.7(6) yes
C112 C116 C121 121.6(6) yes
C117 C116 C121 118.7(6) yes
C116 C117 C118 121.4(6) yes
C116 C117 H1171 119.2 no
C118 C117 H1171 119.5 no
C117 C118 C119 121.0(6) yes
C117 C118 H1181 120.0 no
C119 C118 H1181 119.0 no
C118 C119 C120 117.3(6) yes
C118 C119 C122 119.8(6) yes
C120 C119 C122 122.8(6) yes
C119 C120 C121 121.6(6) yes
C119 C120 H1201 119.0 no
C121 C120 H1201 119.4 no
C120 C121 C116 120.0(6) yes
C120 C121 H1211 119.9 no
C116 C121 H1211 120.1 no
C119 C122 C123 112.2(6) yes
C119 C122 C124 108.9(6) yes
C123 C122 C124 108.8(7) yes
C119 C122 C125 108.9(6) yes
C123 C122 C125 107.6(7) yes
C124 C122 C125 110.5(7) yes
C122 C123 H1231 109.2 no
C122 C123 H1232 109.0 no
H1231 C123 H1232 109.5 no
C122 C123 H1233 109.3 no
H1231 C123 H1233 109.6 no
H1232 C123 H1233 110.1 no
C122 C124 H1243 109.6 no
C122 C124 H1242 109.6 no
H1243 C124 H1242 109.1 no
C122 C124 H1241 110.4 no
H1243 C124 H1241 108.9 no
H1242 C124 H1241 109.3 no
C122 C125 H1251 109.6 no
C122 C125 H1252 108.9 no
H1251 C125 H1252 109.4 no
C122 C125 H1253 109.5 no
H1251 C125 H1253 109.6 no
H1252 C125 H1253 109.8 no
C202 C201 H2011 110.3 no
C202 C201 H2012 108.5 no
H2011 C201 H2012 109.3 no
C202 C201 H2013 109.8 no
H2011 C201 H2013 109.3 no
H2012 C201 H2013 109.6 no
C201 C202 C203 114.1(8) yes
C201 C202 H2021 108.7 no
C203 C202 H2021 108.4 no
C201 C202 H2022 107.9 no
C203 C202 H2022 108.2 no
H2021 C202 H2022 109.5 no
C202 C203 C204 107.6(8) yes
C202 C203 H2031 109.8 no
C204 C203 H2031 109.3 no
C202 C203 H2032 110.4 no
C204 C203 H2032 110.2 no
H2031 C203 H2032 109.5 no
C203 C204 C205 112.1(11) yes
C203 C204 H2041 109.3 no
C205 C204 H2041 109.3 no
C203 C204 H2042 108.4 no
C205 C204 H2042 108.0 no
H2041 C204 H2042 109.7 no
C204 C205 C206 113.1(12) yes
C204 C205 H2051 107.0 no
C206 C205 H2051 108.4 no
C204 C205 H2052 109.2 no
C206 C205 H2052 109.3 no
H2051 C205 H2052 109.9 no
C205 C206 C207 109.1(10) yes
C205 C206 H2061 110.0 no
C207 C206 H2061 109.7 no
C205 C206 H2062 109.0 no
C207 C206 H2062 109.3 no
H2061 C206 H2062 109.7 no
C206 C207 C208 108.6(10) yes
C206 C207 H2071 109.1 no
C208 C207 H2071 109.0 no
C206 C207 H2072 109.9 no
C208 C207 H2072 110.1 no
H2071 C207 H2072 110.0 no
C207 C208 N209 113.2(8) yes
C207 C208 H2081 109.1 no
N209 C208 H2081 108.3 no
C207 C208 H2082 108.1 no
N209 C208 H2082 108.6 no
H2081 C208 H2082 109.5 no
C208 N209 N210 118.9(6) yes
C208 N209 C213 129.6(6) yes
N210 N209 C213 111.5(6) yes
N209 N210 N211 104.4(5) yes
N210 N211 C212 113.2(6) yes
N210 N211 C214 118.6(6) yes
C212 N211 C214 128.1(6) yes
N211 C212 C213 104.8(6) yes
N211 C212 C216 123.8(6) yes
C213 C212 C216 131.5(6) yes
N209 C213 C212 106.1(6) yes
N209 C213 I215 124.6(5) yes
C212 C213 I215 129.3(5) yes
N211 C214 H2141 109.5 no
N211 C214 H2142 109.4 no
H2141 C214 H2142 110.0 no
N211 C214 H2143 108.4 no
H2141 C214 H2143 109.6 no
H2142 C214 H2143 109.9 no
C213 I215 I1 174.72(18) yes
C212 C216 C217 120.6(6) yes
C212 C216 C221 120.5(6) yes
C217 C216 C221 118.9(6) yes
C216 C217 C218 120.2(6) yes
C216 C217 H2171 119.1 no
C218 C217 H2171 120.7 no
C217 C218 C219 122.3(7) yes
C217 C218 H2181 119.2 no
C219 C218 H2181 118.5 no
C218 C219 C220 116.2(6) yes
C218 C219 C222 120.3(6) yes
C220 C219 C222 123.4(6) yes
C219 C220 C221 122.4(7) yes
C219 C220 H2201 118.9 no
C221 C220 H2201 118.8 no
C216 C221 C220 120.1(7) yes
C216 C221 H2211 119.7 no
C220 C221 H2211 120.2 no
C219 C222 C223 109.4(6) yes
C219 C222 C224 112.8(7) yes
C223 C222 C224 108.4(6) yes
C219 C222 C225 109.3(6) yes
C223 C222 C225 108.8(7) yes
C224 C222 C225 108.0(7) yes
C222 C223 H2233 109.1 no
C222 C223 H2232 109.3 no
H2233 C223 H2232 109.5 no
C222 C223 H2231 109.3 no
H2233 C223 H2231 109.8 no
H2232 C223 H2231 109.9 no
C222 C224 H2241 109.5 no
C222 C224 H2242 109.1 no
H2241 C224 H2242 109.9 no
C222 C224 H2243 109.3 no
H2241 C224 H2243 109.4 no
H2242 C224 H2243 109.6 no
C222 C225 H2251 109.5 no
C222 C225 H2252 108.9 no
H2251 C225 H2252 109.2 no
C222 C225 H2253 109.2 no
H2251 C225 H2253 110.1 no
H2252 C225 H2253 109.9 no
C203 C304 C305 117.8(19) yes
C203 C304 H3041 107.3 no
C305 C304 H3041 108.8 no
C203 C304 H3042 106.8 no
C305 C304 H3042 106.2 no
H3041 C304 H3042 109.9 no
C304 C305 C306 117(2) yes
C304 C305 H3051 105.9 no
C306 C305 H3051 107.2 no
C304 C305 H3052 108.8 no
C306 C305 H3052 107.8 no
H3051 C305 H3052 109.7 no
C305 C306 C307 121.4(18) yes
C305 C306 H3061 106.8 no
C307 C306 H3061 105.8 no
C305 C306 H3062 106.5 no
C307 C306 H3062 106.7 no
H3061 C306 H3062 109.4 no
C306 C307 C208 119.5(17) yes
C306 C307 H3071 106.4 no
C208 C307 H3071 107.5 no
C306 C307 H3072 106.6 no
C208 C307 H3072 107.4 no
H3071 C307 H3072 109.2 no

loop_
_geom_bond_atom_site_label_1
_geom_bond_atom_site_label_2
_geom_bond_distance
_geom_bond_publ_flag
I1 I115 3.3496(6) yes
I1 I215 3.4079(6) yes
I2 I3 2.9923(13) yes
I3 I4 2.8894(14) yes
C101 C102 1.526(11) yes
C101 H1011 0.967 no
C101 H1012 0.962 no
C101 H1013 0.964 no
C102 C103 1.499(10) yes
C102 H1021 0.975 no
C102 H1022 0.978 no
C103 C104 1.523(10) yes
C103 H1031 0.972 no
C103 H1032 0.975 no
C104 C105 1.507(10) yes
C104 H1041 0.974 no
C104 H1042 0.974 no
C105 C106 1.527(10) yes
C105 H1051 0.977 no
C105 H1052 0.977 no
C106 C107 1.531(10) yes
C106 H1061 0.973 no
C106 H1062 0.974 no
C107 C108 1.518(10) yes
C107 H1071 0.968 no
C107 H1072 0.971 no
C108 N109 1.489(8) yes
C108 H1081 0.969 no
C108 H1082 0.975 no
N109 N110 1.330(7) yes
N109 C113 1.349(7) yes
N110 N111 1.333(7) yes
N111 C112 1.358(7) yes
N111 C114 1.466(8) yes
C112 C113 1.378(8) yes
C112 C116 1.469(8) yes
C113 I115 2.086(6) yes
C114 H1141 0.955 no
C114 H1142 0.952 no
C114 H1143 0.955 no
C116 C117 1.377(8) yes
C116 C121 1.386(9) yes
C117 C118 1.376(9) yes
C117 H1171 0.937 no
C118 C119 1.392(9) yes
C118 H1181 0.936 no
C119 C120 1.390(9) yes
C119 C122 1.531(9) yes
C120 C121 1.389(9) yes
C120 H1201 0.934 no
C121 H1211 0.937 no
C122 C123 1.536(11) yes
C122 C124 1.536(11) yes
C122 C125 1.534(11) yes
C123 H1231 0.960 no
C123 H1232 0.961 no
C123 H1233 0.963 no
C124 H1243 0.960 no
C124 H1242 0.965 no
C124 H1241 0.964 no
C125 H1251 0.960 no
C125 H1252 0.960 no
C125 H1253 0.963 no
C201 C202 1.508(14) yes
C201 H2011 0.963 no
C201 H2012 0.964 no
C201 H2013 0.962 no
C202 C203 1.517(11) yes
C202 H2021 0.977 no
C202 H2022 0.975 no
C203 C204 1.548(18) yes
C203 H2031 0.950 no
C203 H2032 0.950 no
C204 C205 1.505(18) yes
C204 H2041 0.974 no
C204 H2042 0.976 no
C205 C206 1.518(19) yes
C205 H2051 0.967 no
C205 H2052 0.968 no
C206 C207 1.534(13) yes
C206 H2061 0.969 no
C206 H2062 0.968 no
C207 C208 1.485(12) yes
C207 H2071 0.974 no
C207 H2072 0.976 no
C208 N209 1.478(9) yes
C208 H2081 0.950 no
C208 H2082 0.950 no
N209 N210 1.325(8) yes
N209 C213 1.365(8) yes
N210 N211 1.317(8) yes
N211 C212 1.355(8) yes
N211 C214 1.458(9) yes
C212 C213 1.364(9) yes
C212 C216 1.474(9) yes
C213 I215 2.102(7) yes
C214 H2141 0.957 no
C214 H2142 0.953 no
C214 H2143 0.959 no
C216 C217 1.388(9) yes
C216 C221 1.386(9) yes
C217 C218 1.377(9) yes
C217 H2171 0.932 no
C218 C219 1.401(9) yes
C218 H2181 0.934 no
C219 C220 1.388(10) yes
C219 C222 1.530(9) yes
C220 C221 1.386(10) yes
C220 H2201 0.934 no
C221 H2211 0.932 no
C222 C223 1.527(10) yes
C222 C224 1.517(10) yes
C222 C225 1.539(10) yes
C223 H2233 0.963 no
C223 H2232 0.966 no
C223 H2231 0.965 no
C224 H2241 0.960 no
C224 H2242 0.961 no
C224 H2243 0.961 no
C225 H2251 0.960 no
C225 H2252 0.959 no
C225 H2253 0.962 no
C304 C305 1.51(3) yes
C304 H3041 0.971 no
C304 H3042 0.970 no
C305 C306 1.50(3) yes
C305 H3051 0.970 no
C305 H3052 0.970 no
C306 C307 1.542(17) yes
C306 H3061 0.969 no
C306 H3062 0.971 no
C307 H3071 0.970 no
C307 H3072 0.971 no
